data_1541917
loop_
_publ_author_name
'Chandrasekhar, Pujari'
'Mukhopadhyay, Arindam'
'Savitha, Govardhan'
'Moorthy, Jarugu Narasimha'

_publ_section_title
;
 Remarkably selective and enantiodifferentiating sensing of histidine by a
 fluorescent homochiral Zn-MOF based on pyrene-tetralactic acid
;
_journal_issue 5
_journal_name_full 'Chem. Sci.'
_journal_page_first 3085
_journal_paper_doi 10.1039/C5SC03839A
_journal_volume 7
_journal_year 2016
_chemical_absolute_configuration R
_chemical_formula_moiety 'C92 H81 O20 Zn2, C2 H8 N'
_chemical_formula_sum 'C92 H89 N O20 Zn2'
_chemical_formula_weight 1659.38
_chemical_name_common 'Pyrene tetralactic acid'
_space_group_crystal_system monoclinic
_space_group_IT_number 5
_space_group_name_Hall 'I 2y'
_space_group_name_H-M_alt 'I 1 2 1'
_symmetry_space_group_name_Hall 'I 2y'
_symmetry_space_group_name_H-M 'I 1 2 1'
_atom_sites_solution_hydrogens mixed
_audit_creation_method SHELXL-2014/7
_audit_update_record
;
2015-10-09 deposited with the CCDC.
2016-01-07 downloaded from the CCDC.
;
_cell_angle_alpha 90
_cell_angle_beta 95.287(4)
_cell_angle_gamma 90
_cell_formula_units_Z 4
_cell_length_a 18.9677(16)
_cell_length_b 19.9186(17)
_cell_length_c 31.739(3)
_cell_measurement_reflns_used 0
_cell_measurement_temperature 100(2)
_cell_measurement_theta_max 0
_cell_measurement_theta_min 0
_cell_volume 11940.3(18)
_computing_cell_refinement 'Bruker SAINT'
_computing_molecular_graphics 'Ortep-3 for Windows (Farrugia, 1997)'
_computing_publication_material 'WinGX publication routines (Farrugia, 1999)'
_computing_structure_refinement 'SHELXL-2014/7 (Sheldrick, 2014)'
_computing_structure_solution 'SUPERFLIP (Palatinus & Chapuis, 2007)'
_diffrn_ambient_temperature 100(2)
_diffrn_measured_fraction_theta_full 0.999
_diffrn_measured_fraction_theta_max 0.993
_diffrn_measurement_device_type 'Bruker APEX-II CCD'
_diffrn_measurement_method '\f and \w scans'
_diffrn_radiation_monochromator graphite
_diffrn_radiation_type MoK\a
_diffrn_radiation_wavelength 0.71073
_diffrn_reflns_av_R_equivalents 0.0833
_diffrn_reflns_av_unetI/netI 0.1983
_diffrn_reflns_Laue_measured_fraction_full 0.999
_diffrn_reflns_Laue_measured_fraction_max 0.993
_diffrn_reflns_limit_h_max 25
_diffrn_reflns_limit_h_min -25
_diffrn_reflns_limit_k_max 26
_diffrn_reflns_limit_k_min -16
_diffrn_reflns_limit_l_max 42
_diffrn_reflns_limit_l_min -42
_diffrn_reflns_number 51614
_diffrn_reflns_point_group_measured_fraction_full 0.999
_diffrn_reflns_point_group_measured_fraction_max 0.993
_diffrn_reflns_theta_full 25.242
_diffrn_reflns_theta_max 28.374
_diffrn_reflns_theta_min 2.031
_diffrn_source 'sealed tube'
_exptl_absorpt_coefficient_mu 0.452
_exptl_absorpt_correction_type none
_exptl_crystal_colour colorless
_exptl_crystal_density_diffrn 0.923
_exptl_crystal_density_method 'not measured'
_exptl_crystal_description prism
_exptl_crystal_F_000 3472
_exptl_crystal_size_max 0.2
_exptl_crystal_size_mid 0.2
_exptl_crystal_size_min 0.1
_refine_diff_density_max 0.425
_refine_diff_density_min -0.412
_refine_diff_density_rms 0.064
_refine_ls_abs_structure_details
;
 Refined as an inversion twin.
;
_refine_ls_abs_structure_Flack 0.07(2)
_refine_ls_extinction_method none
_refine_ls_goodness_of_fit_ref 0.801
_refine_ls_hydrogen_treatment constr
_refine_ls_matrix_type full
_refine_ls_number_parameters 1026
_refine_ls_number_reflns 21469
_refine_ls_number_restraints 1
_refine_ls_restrained_S_all 0.801
_refine_ls_R_factor_all 0.2034
_refine_ls_R_factor_gt 0.0871
_refine_ls_shift/su_max 0.006
_refine_ls_shift/su_mean 0.000
_refine_ls_structure_factor_coef Fsqd
_refine_ls_weighting_details 'w=1/[\s^2^(Fo^2^)+(0.1378P)^2^] where P=(Fo^2^+2Fc^2^)/3'
_refine_ls_weighting_scheme calc
_refine_ls_wR_factor_gt 0.2191
_refine_ls_wR_factor_ref 0.2596
_reflns_Friedel_coverage 0.946
_reflns_Friedel_fraction_full 1.000
_reflns_Friedel_fraction_max 0.993
_reflns_number_gt 6810
_reflns_number_total 21469
_reflns_threshold_expression 'I > 2\s(I)'
_cod_data_source_file c5sc03839a2.cif
_cod_data_source_block Zn-PLA
_cod_depositor_comments 'Adding full bibliography for 1541917.cif.'
_cod_database_code 1541917
_shelx_shelxl_version_number 2014/7
_shelx_space_group_comment
;
The symmetry employed for this shelxl refinement is uniquely defined
by the following loop, which should always be used as a source of
symmetry information in preference to the above space-group names.
They are only intended as comments.
;

loop_
_space_group_symop_operation_xyz
'x, y, z'
'-x, y, -z'
'x+1/2, y+1/2, z+1/2'
'-x+1/2, y+1/2, -z+1/2'

loop_
_atom_site_label
_atom_site_type_symbol
_atom_site_fract_x
_atom_site_fract_y
_atom_site_fract_z
_atom_site_U_iso_or_equiv
_atom_site_adp_type
_atom_site_occupancy
_atom_site_site_symmetry_order
_atom_site_calc_flag
_atom_site_refinement_flags_posn
_atom_site_refinement_flags_adp
_atom_site_refinement_flags_occupancy
Zn1 Zn 0.35819(5) -0.14103(8) 0.40850(3) 0.0836(4) Uani 1 1 d . . .
Zn2 Zn 1.1439(3) 0.0889(3) 0.17478(12) 0.313(3) Uani 1 1 d . . .
O1 O 0.4258(4) -0.1776(6) 0.3323(3) 0.152(5) Uani 1 1 d . . .
O2 O 0.4625(4) -0.1587(4) 0.3957(3) 0.124(3) Uani 1 1 d . . .
O3 O 0.5607(3) -0.1852(4) 0.3137(3) 0.096(2) Uani 1 1 d . . .
O4 O 0.2384(4) 0.2713(5) 0.0372(2) 0.112(3) Uani 1 1 d . . .
O5 O 0.1672(4) 0.2600(5) 0.0896(2) 0.114(3) Uani 1 1 d . . .
O6 O 0.2922(3) 0.1491(4) 0.05081(18) 0.089(2) Uani 1 1 d . . .
O7 O 0.8828(5) 0.3992(5) -0.0351(3) 0.116(3) Uani 1 1 d . . .
O8 O 0.7780(6) 0.4452(4) -0.0315(3) 0.111(3) Uani 1 1 d . . .
O9 O 0.8192(5) 0.4784(5) 0.0544(2) 0.139(4) Uani 1 1 d . . .
O10 O 1.1484(5) 0.0944(7) 0.2354(4) 0.170(5) Uani 1 1 d . . .
O11 O 1.1130(5) 0.1996(8) 0.2426(3) 0.167(5) Uani 1 1 d . . .
O12 O 1.0760(4) 0.1830(5) 0.3242(2) 0.121(3) Uani 1 1 d . . .
O13 O 0.3098(4) -0.0812(5) 0.3692(2) 0.114(3) Uani 1 1 d . . .
O14 O 0.2087(5) -0.1368(6) 0.3788(3) 0.148(3) Uani 1 1 d . . .
O15 O 0.1252(4) -0.0422(4) 0.3330(2) 0.100(2) Uani 1 1 d . . .
O16 O 0.2280(5) 0.4739(7) 0.3138(3) 0.158(2) Uani 1 1 d . . .
O17 O 0.2845(6) 0.5540(6) 0.3461(3) 0.158(2) Uani 1 1 d . . .
O18 O 0.0952(6) 0.5254(6) 0.3186(3) 0.158(2) Uani 1 1 d . . .
O19 O 1.1419(5) 0.1824(4) 0.1629(3) 0.135(3) Uani 1 1 d . . .
O20 O 1.0719(10) 0.0798(17) 0.1632(10) 0.417(19) Uani 1 1 d . . .
C1 C 0.4696(8) -0.1737(8) 0.3602(4) 0.121(5) Uani 1 1 d . . .
C2 C 0.5440(5) -0.2013(6) 0.3554(4) 0.098(4) Uani 1 1 d . . .
H2 H 0.5786 -0.1808 0.3764 0.117 Uiso 1 1 calc R U .
C3 C 0.5484(7) -0.2794(7) 0.3584(4) 0.138(5) Uani 1 1 d . . .
H3A H 0.5961 -0.2936 0.3557 0.206 Uiso 1 1 calc R U .
H3B H 0.5173 -0.2990 0.3362 0.206 Uiso 1 1 calc R U .
H3C H 0.5344 -0.2937 0.3853 0.206 Uiso 1 1 calc R U .
C4 C 0.5904(4) -0.1260(6) 0.3067(4) 0.086(4) Uani 1 1 d . . .
C5 C 0.5823(5) -0.0679(5) 0.3310(3) 0.065(2) Uani 1 1 d . . .
H5 H 0.5568 -0.0694 0.3546 0.078 Uiso 1 1 calc R U .
C6 C 0.6123(5) -0.0095(5) 0.3195(3) 0.068(2) Uani 1 1 d . . .
C7 C 0.6485(4) -0.0070(5) 0.2830(3) 0.058(2) Uani 1 1 d . . .
C8 C 0.6551(5) -0.0637(5) 0.2573(3) 0.066(2) Uani 1 1 d . . .
C9 C 0.6231(5) -0.1196(6) 0.2685(3) 0.085(3) Uani 1 1 d . . .
H9 H 0.6222 -0.1563 0.2504 0.102 Uiso 1 1 calc R U .
C10 C 0.6116(7) 0.0537(7) 0.3467(3) 0.114(4) Uani 1 1 d . . .
H10A H 0.6588 0.0634 0.3586 0.172 Uiso 1 1 calc R U .
H10B H 0.5816 0.0466 0.3691 0.172 Uiso 1 1 calc R U .
H10C H 0.5939 0.0908 0.3295 0.172 Uiso 1 1 calc R U .
C11 C 0.6935(6) -0.0636(5) 0.2182(2) 0.085(3) Uani 1 1 d . . .
H11A H 0.6901 -0.1073 0.2054 0.127 Uiso 1 1 calc R U .
H11B H 0.7424 -0.0527 0.2255 0.127 Uiso 1 1 calc R U .
H11C H 0.6726 -0.0309 0.1986 0.127 Uiso 1 1 calc R U .
C12 C 1.1310(9) 0.1493(11) 0.2599(6) 0.136(6) Uani 1 1 d . . .
C13 C 1.1278(7) 0.1404(10) 0.3053(5) 0.158(7) Uani 1 1 d . . .
H13 H 1.1190 0.0931 0.3115 0.189 Uiso 1 1 calc R U .
C14 C 1.2001(7) 0.1610(9) 0.3256(5) 0.160(6) Uani 1 1 d . . .
H14A H 1.2335 0.1256 0.3222 0.240 Uiso 1 1 calc R U .
H14B H 1.1973 0.1693 0.3552 0.240 Uiso 1 1 calc R U .
H14C H 1.2152 0.2011 0.3123 0.240 Uiso 1 1 calc R U .
C15 C 1.0064(5) 0.1626(8) 0.3109(3) 0.100(5) Uani 1 1 d . . .
C16 C 0.9900(7) 0.1103(8) 0.2848(4) 0.104(5) Uani 1 1 d . . .
H16 H 1.0265 0.0850 0.2752 0.125 Uiso 1 1 calc R U .
C17 C 0.9195(5) 0.0926(5) 0.2718(3) 0.074(3) Uani 1 1 d . . .
C18 C 0.8678(4) 0.1376(6) 0.2874(3) 0.075(3) Uani 1 1 d . . .
C19 C 0.8844(5) 0.1921(5) 0.3135(2) 0.071(3) Uani 1 1 d . . .
C20 C 0.9547(4) 0.2025(6) 0.3248(2) 0.080(3) Uani 1 1 d . . .
H20 H 0.9680 0.2381 0.3428 0.097 Uiso 1 1 calc R U .
C21 C 0.9012(7) 0.0356(7) 0.2401(3) 0.111(4) Uani 1 1 d . . .
H21A H 0.8509 0.0290 0.2369 0.166 Uiso 1 1 calc R U .
H21B H 0.9241 -0.0050 0.2504 0.166 Uiso 1 1 calc R U .
H21C H 0.9174 0.0472 0.2133 0.166 Uiso 1 1 calc R U .
C22 C 0.8280(4) 0.2335(5) 0.3273(3) 0.071(3) Uani 1 1 d . . .
H22A H 0.8459 0.2600 0.3512 0.106 Uiso 1 1 calc R U .
H22B H 0.7903 0.2053 0.3351 0.106 Uiso 1 1 calc R U .
H22C H 0.8104 0.2626 0.3046 0.106 Uiso 1 1 calc R U .
C23 C 0.8377(10) 0.4334(11) -0.0173(4) 0.134(7) Uani 1 1 d . . .
C24 C 0.8710(7) 0.4653(9) 0.0242(4) 0.148(7) Uani 1 1 d . . .
H24 H 0.9098 0.4375 0.0371 0.178 Uiso 1 1 calc R U .
C25 C 0.7835(6) 0.4240(7) 0.0731(3) 0.088(4) Uani 1 1 d . . .
C26 C 0.7923(4) 0.3630(7) 0.0592(3) 0.085(3) Uani 1 1 d . . .
H26 H 0.8223 0.3542 0.0383 0.102 Uiso 1 1 calc R U .
C27 C 0.7524(4) 0.3088(5) 0.0780(3) 0.066(3) Uani 1 1 d . . .
C28 C 0.7090(4) 0.3250(5) 0.1099(2) 0.048(2) Uani 1 1 d . . .
C29 C 0.7039(4) 0.3909(6) 0.1219(3) 0.071(3) Uani 1 1 d . . .
C30 C 0.7431(5) 0.4361(6) 0.1033(3) 0.078(3) Uani 1 1 d . . .
H30 H 0.7413 0.4802 0.1128 0.093 Uiso 1 1 calc R U .
C31 C 0.7589(6) 0.2339(7) 0.0638(4) 0.118(4) Uani 1 1 d . . .
H31A H 0.7513 0.2048 0.0871 0.177 Uiso 1 1 calc R U .
H31B H 0.8054 0.2263 0.0551 0.177 Uiso 1 1 calc R U .
H31C H 0.7241 0.2248 0.0407 0.177 Uiso 1 1 calc R U .
C32 C 0.6621(6) 0.4105(5) 0.1590(3) 0.084(3) Uani 1 1 d . . .
H32A H 0.6688 0.4575 0.1650 0.126 Uiso 1 1 calc R U .
H32B H 0.6786 0.3847 0.1835 0.126 Uiso 1 1 calc R U .
H32C H 0.6127 0.4018 0.1518 0.126 Uiso 1 1 calc R U .
C33 C 0.2096(6) 0.2396(6) 0.0633(3) 0.076(3) Uani 1 1 d . . .
C34 C 0.2299(4) 0.1677(7) 0.0690(3) 0.089(4) Uani 1 1 d . . .
H34 H 0.2345 0.1565 0.0992 0.107 Uiso 1 1 calc R U .
C35 C 0.1750(6) 0.1217(10) 0.0454(5) 0.168(7) Uani 1 1 d . . .
H35A H 0.1288 0.1321 0.0537 0.252 Uiso 1 1 calc R U .
H35B H 0.1863 0.0757 0.0522 0.252 Uiso 1 1 calc R U .
H35C H 0.1755 0.1283 0.0155 0.252 Uiso 1 1 calc R U .
C36 C 0.3583(5) 0.1643(5) 0.0714(3) 0.064(3) Uani 1 1 d . . .
C37 C 0.4135(5) 0.1383(5) 0.0571(3) 0.077(3) Uani 1 1 d . . .
H37 H 0.4084 0.1114 0.0330 0.092 Uiso 1 1 calc R U .
C38 C 0.4797(4) 0.1497(5) 0.0768(3) 0.061(2) Uani 1 1 d . . .
C39 C 0.4863(4) 0.1946(4) 0.1108(2) 0.052(2) Uani 1 1 d . . .
C40 C 0.4267(5) 0.2219(5) 0.1259(2) 0.063(2) Uani 1 1 d . . .
C41 C 0.3608(5) 0.2056(6) 0.1063(3) 0.084(3) Uani 1 1 d . . .
H41 H 0.3196 0.2221 0.1162 0.101 Uiso 1 1 calc R U .
C42 C 0.5439(5) 0.1175(6) 0.0592(3) 0.110(4) Uani 1 1 d . . .
H42A H 0.5760 0.1015 0.0822 0.164 Uiso 1 1 calc R U .
H42B H 0.5674 0.1502 0.0433 0.164 Uiso 1 1 calc R U .
H42C H 0.5287 0.0806 0.0412 0.164 Uiso 1 1 calc R U .
C43 C 0.4343(5) 0.2714(5) 0.1659(3) 0.081(3) Uani 1 1 d . . .
H43A H 0.4013 0.3078 0.1613 0.122 Uiso 1 1 calc R U .
H43B H 0.4817 0.2890 0.1695 0.122 Uiso 1 1 calc R U .
H43C H 0.4246 0.2472 0.1909 0.122 Uiso 1 1 calc R U .
C44 C 0.6862(5) 0.0596(4) 0.2693(2) 0.059(2) Uani 1 1 d . . .
C45 C 0.7536(4) 0.0731(4) 0.2855(2) 0.052(2) Uani 1 1 d . . .
H45 H 0.7744 0.0478 0.3079 0.063 Uiso 1 1 calc R U .
C46 C 0.7905(4) 0.1239(4) 0.2688(2) 0.054(2) Uani 1 1 d . . .
C47 C 0.7627(4) 0.1651(5) 0.2354(2) 0.054(2) Uani 1 1 d . . .
C48 C 0.8009(4) 0.2134(5) 0.2152(2) 0.058(2) Uani 1 1 d . . .
H48 H 0.8481 0.2205 0.2249 0.070 Uiso 1 1 calc R U .
C49 C 0.7727(4) 0.2495(4) 0.1830(2) 0.058(2) Uani 1 1 d . . .
H49 H 0.7994 0.2829 0.1716 0.069 Uiso 1 1 calc R U .
C50 C 0.7001(3) 0.2374(4) 0.1653(2) 0.0421(18) Uani 1 1 d . . .
C51 C 0.6693(4) 0.2737(4) 0.1287(2) 0.050(2) Uani 1 1 d . . .
C52 C 0.6007(4) 0.2587(5) 0.1145(2) 0.056(2) Uani 1 1 d . . .
H52 H 0.5796 0.2835 0.0919 0.068 Uiso 1 1 calc R U .
C53 C 0.5589(4) 0.2073(4) 0.1320(2) 0.052(2) Uani 1 1 d . . .
C54 C 0.5880(4) 0.1737(4) 0.1666(2) 0.053(2) Uani 1 1 d . . .
C55 C 0.5518(4) 0.1222(4) 0.1856(2) 0.061(2) Uani 1 1 d . . .
H55 H 0.5055 0.1128 0.1751 0.073 Uiso 1 1 calc R U .
C56 C 0.5809(4) 0.0856(4) 0.2184(3) 0.058(2) Uani 1 1 d . . .
H56 H 0.5544 0.0524 0.2302 0.069 Uiso 1 1 calc R U .
C57 C 0.6536(4) 0.0979(4) 0.2355(2) 0.052(2) Uani 1 1 d . . .
C58 C 0.6911(4) 0.1467(4) 0.2196(2) 0.050(2) Uani 1 1 d . . .
C59 C 0.6596(4) 0.1888(4) 0.1836(2) 0.051(2) Uani 1 1 d . . .
C60 C 0.2436(10) -0.0931(9) 0.3601(5) 0.136(6) Uani 1 1 d . . .
C61 C 0.2044(8) -0.0399(7) 0.3295(3) 0.123(5) Uani 1 1 d . . .
H61 H 0.2235 0.0053 0.3345 0.148 Uiso 1 1 calc R U .
C62 C 0.2148(9) -0.0650(12) 0.2839(4) 0.226(11) Uani 1 1 d . . .
H62A H 0.2633 -0.0590 0.2785 0.339 Uiso 1 1 calc R U .
H62B H 0.1847 -0.0397 0.2637 0.339 Uiso 1 1 calc R U .
H62C H 0.2026 -0.1117 0.2815 0.339 Uiso 1 1 calc R U .
C63 C 0.1075(6) -0.0057(5) 0.3676(3) 0.075(3) Uani 1 1 d . . .
C64 C 0.1551(6) 0.0176(5) 0.3993(3) 0.073(3) Uani 1 1 d . . .
H64 H 0.2034 0.0095 0.3991 0.088 Uiso 1 1 calc R U .
C65 C 0.1275(6) 0.0549(5) 0.4328(3) 0.078(3) Uani 1 1 d . . .
C66 C 0.0553(4) 0.0673(4) 0.4319(2) 0.048(2) Uani 1 1 d . . .
C67 C 0.0082(5) 0.0409(4) 0.3981(3) 0.063(2) Uani 1 1 d . . .
C68 C 0.0346(6) 0.0032(5) 0.3684(3) 0.073(3) Uani 1 1 d . . .
H68 H 0.0038 -0.0176 0.3480 0.088 Uiso 1 1 calc R U .
C69 C 0.0000 0.0721(6) 0.5000 0.049(3) Uani 1 2 d S T P
H69 H 0.0000 0.0254 0.5000 0.058 Uiso 1 2 calc R U P
C70 C 0.0261(4) 0.1068(5) 0.4667(3) 0.061(2) Uani 1 1 d . . .
C71 C -0.0693(5) 0.0561(5) 0.3973(2) 0.072(3) Uani 1 1 d . . .
H71A H -0.0918 0.0480 0.3694 0.108 Uiso 1 1 calc R U .
H71B H -0.0756 0.1023 0.4047 0.108 Uiso 1 1 calc R U .
H71C H -0.0902 0.0277 0.4172 0.108 Uiso 1 1 calc R U .
C72 C 0.1823(6) 0.0846(6) 0.4682(3) 0.098(4) Uani 1 1 d . . .
H72A H 0.1573 0.1075 0.4889 0.147 Uiso 1 1 calc R U .
H72B H 0.2131 0.1156 0.4557 0.147 Uiso 1 1 calc R U .
H72C H 0.2099 0.0488 0.4816 0.147 Uiso 1 1 calc R U .
C73 C 0.0270(4) 0.1800(4) 0.4663(2) 0.0442(18) Uani 1 1 d . . .
C74 C 0.0000 0.2116(6) 0.5000 0.055(3) Uani 1 2 d S T P
C75 C 0.0000 0.2835(6) 0.5000 0.044(3) Uani 1 2 d S T P
C76 C 0.0240(4) 0.3214(4) 0.4650(2) 0.049(2) Uani 1 1 d . . .
C77 C 0.0479(4) 0.2800(5) 0.4318(3) 0.058(2) Uani 1 1 d . . .
H77 H 0.0637 0.3021 0.4087 0.070 Uiso 1 1 calc R U .
C78 C 0.0494(4) 0.2147(5) 0.4312(3) 0.059(2) Uani 1 1 d . . .
H78 H 0.0649 0.1917 0.4083 0.070 Uiso 1 1 calc R U .
C79 C 0.0000 0.4208(8) 0.5000 0.073(4) Uiso 1 2 d S . P
H79 H 0.0000 0.4674 0.5000 0.087 Uiso 1 2 calc R U P
C80 C 0.0229(4) 0.3914(5) 0.4657(3) 0.057(2) Uani 1 1 d . . .
C81 C 0.0432(5) 0.4262(5) 0.4282(3) 0.064(2) Uani 1 1 d . . .
C82 C -0.0031(5) 0.4349(5) 0.3923(3) 0.069(3) Uani 1 1 d . . .
C83 C 0.0149(6) 0.4637(5) 0.3546(3) 0.088(3) Uani 1 1 d . . .
H83 H -0.0152 0.4603 0.3299 0.106 Uiso 1 1 calc R U .
C84 C 0.0757(7) 0.4957(5) 0.3552(3) 0.083(3) Uani 1 1 d . . .
C85 C 0.1241(7) 0.4940(6) 0.3914(4) 0.101(4) Uani 1 1 d . . .
H85 H 0.1677 0.5150 0.3906 0.121 Uiso 1 1 calc R U .
C86 C 0.1093(5) 0.4626(5) 0.4278(3) 0.069(2) Uani 1 1 d . . .
C87 C 0.1614(6) 0.4565(7) 0.4696(4) 0.114(4) Uani 1 1 d . . .
H87A H 0.2045 0.4801 0.4659 0.172 Uiso 1 1 calc R U .
H87B H 0.1717 0.4100 0.4753 0.172 Uiso 1 1 calc R U .
H87C H 0.1394 0.4756 0.4929 0.172 Uiso 1 1 calc R U .
C88 C -0.0759(6) 0.4022(7) 0.3933(4) 0.128(5) Uani 1 1 d . . .
H88A H -0.1105 0.4282 0.3764 0.193 Uiso 1 1 calc R U .
H88B H -0.0883 0.4006 0.4219 0.193 Uiso 1 1 calc R U .
H88C H -0.0746 0.3575 0.3821 0.193 Uiso 1 1 calc R U .
C94 C 0.8977(9) 0.5389(10) 0.0158(4) 0.192(9) Uani 1 1 d . . .
H94A H 0.9025 0.5444 -0.0139 0.288 Uiso 1 1 calc R U .
H94B H 0.9427 0.5461 0.0315 0.288 Uiso 1 1 calc R U .
H94C H 0.8641 0.5708 0.0245 0.288 Uiso 1 1 calc R U .
C95 C 0.1508(8) 0.6052(9) 0.2774(4) 0.158(2) Uani 1 1 d . . .
H95A H 0.1338 0.5756 0.2549 0.236 Uiso 1 1 calc R U .
H95B H 0.1979 0.6197 0.2732 0.236 Uiso 1 1 calc R U .
H95C H 0.1202 0.6436 0.2777 0.236 Uiso 1 1 calc R U .
C96 C 0.2170(11) 0.5400(12) 0.3215(5) 0.158(2) Uani 1 1 d . . .
C97 C 0.1517(9) 0.5693(10) 0.3186(4) 0.158(2) Uani 1 1 d . . .
H97 H 0.1494 0.6020 0.3415 0.189 Uiso 1 1 calc R U .
N1 N 0.1557(5) 0.8670(8) 0.4630(3) 0.137(4) Uani 1 1 d . . .
H1A H 0.1723 0.8258 0.4684 0.164 Uiso 1 1 d R U .
H1B H 0.1881 0.8909 0.4510 0.164 Uiso 1 1 d R U .
C92 C 0.1346(7) 0.8989(11) 0.5013(4) 0.182(9) Uani 1 1 d . . .
H92A H 0.1464 0.8701 0.5251 0.272 Uiso 1 1 calc R U .
H92B H 0.0845 0.9068 0.4983 0.272 Uiso 1 1 calc R U .
H92C H 0.1591 0.9409 0.5057 0.272 Uiso 1 1 calc R U .
C93 C 0.0860(8) 0.8646(12) 0.4348(4) 0.185(7) Uani 1 1 d . . .
H93A H 0.0955 0.8548 0.4062 0.278 Uiso 1 1 calc R U .
H93B H 0.0626 0.9073 0.4356 0.278 Uiso 1 1 calc R U .
H93C H 0.0561 0.8303 0.4447 0.278 Uiso 1 1 calc R U .

loop_
_atom_site_aniso_label
_atom_site_aniso_U_11
_atom_site_aniso_U_22
_atom_site_aniso_U_33
_atom_site_aniso_U_23
_atom_site_aniso_U_13
_atom_site_aniso_U_12
Zn1 0.0735(6) 0.0897(10) 0.0920(7) 0.0250(8) 0.0318(5) 0.0042(7)
Zn2 0.314(4) 0.398(7) 0.249(3) 0.090(4) 0.141(3) 0.153(5)
O1 0.104(6) 0.267(15) 0.089(5) 0.042(7) 0.025(5) 0.019(7)
O2 0.137(6) 0.087(7) 0.155(7) 0.019(6) 0.053(6) -0.006(5)
O3 0.078(4) 0.053(5) 0.161(6) 0.029(5) 0.031(4) -0.008(4)
O4 0.097(5) 0.140(9) 0.098(5) 0.022(6) -0.003(4) 0.038(5)
O5 0.095(5) 0.139(8) 0.112(5) -0.017(5) 0.036(4) -0.021(5)
O6 0.085(5) 0.099(6) 0.079(4) -0.009(4) -0.004(3) 0.009(4)
O7 0.120(6) 0.117(7) 0.116(6) 0.005(5) 0.034(5) -0.025(5)
O8 0.153(8) 0.074(6) 0.109(6) 0.030(5) 0.021(6) 0.012(6)
O9 0.207(9) 0.127(8) 0.085(5) -0.015(5) 0.021(5) -0.103(7)
O10 0.138(8) 0.181(12) 0.203(10) 0.064(10) 0.077(7) 0.047(8)
O11 0.143(8) 0.199(14) 0.171(9) 0.093(9) 0.073(7) 0.040(8)
O12 0.075(5) 0.159(9) 0.131(6) 0.065(6) 0.020(4) 0.013(5)
O13 0.083(5) 0.160(9) 0.098(5) -0.001(5) 0.001(4) 0.023(6)
O14 0.119(6) 0.117(8) 0.202(9) 0.005(9) -0.018(6) 0.024(7)
O15 0.120(6) 0.102(7) 0.084(4) -0.015(4) 0.038(4) 0.039(5)
O16 0.166(4) 0.189(6) 0.129(3) 0.001(4) 0.077(3) -0.018(4)
O17 0.166(4) 0.189(6) 0.129(3) 0.001(4) 0.077(3) -0.018(4)
O18 0.166(4) 0.189(6) 0.129(3) 0.001(4) 0.077(3) -0.018(4)
O19 0.204(9) 0.042(5) 0.170(7) 0.030(5) 0.084(7) 0.025(6)
O20 0.180(14) 0.46(4) 0.63(5) -0.10(4) 0.16(2) -0.06(2)
C1 0.146(12) 0.150(15) 0.065(7) 0.034(8) 0.000(8) -0.033(10)
C2 0.070(6) 0.078(9) 0.158(10) 0.034(7) 0.077(7) 0.016(6)
C3 0.132(10) 0.112(13) 0.175(12) 0.048(10) 0.044(9) -0.065(9)
C4 0.055(5) 0.081(10) 0.125(8) 0.060(8) 0.017(5) 0.008(6)
C5 0.073(6) 0.044(7) 0.081(6) 0.023(5) 0.020(5) -0.002(5)
C6 0.082(6) 0.049(7) 0.072(5) 0.002(5) 0.003(5) 0.004(5)
C7 0.052(5) 0.048(7) 0.074(5) 0.026(5) -0.005(4) 0.013(4)
C8 0.085(6) 0.028(6) 0.085(6) 0.029(5) 0.008(5) 0.007(5)
C9 0.072(6) 0.069(9) 0.116(7) -0.008(6) 0.017(5) -0.002(6)
C10 0.158(11) 0.096(11) 0.094(7) 0.006(7) 0.039(7) 0.033(9)
C11 0.142(9) 0.052(7) 0.059(5) 0.005(5) 0.007(5) -0.013(6)
C12 0.148(13) 0.118(16) 0.151(14) 0.026(12) 0.067(11) 0.023(12)
C13 0.091(9) 0.21(2) 0.179(14) 0.087(13) 0.046(9) 0.044(11)
C14 0.097(10) 0.159(16) 0.216(15) 0.056(13) -0.022(9) 0.015(10)
C15 0.043(6) 0.177(15) 0.077(7) 0.059(8) -0.017(5) -0.044(8)
C16 0.087(9) 0.142(13) 0.088(8) 0.070(8) 0.034(7) 0.050(8)
C17 0.074(7) 0.074(8) 0.076(6) 0.035(6) 0.015(5) 0.004(6)
C18 0.056(5) 0.099(9) 0.073(6) 0.049(6) 0.015(4) 0.031(6)
C19 0.087(7) 0.086(8) 0.039(4) -0.003(5) 0.000(4) -0.046(6)
C20 0.028(5) 0.145(11) 0.067(5) 0.020(6) -0.001(4) -0.026(6)
C21 0.138(10) 0.107(11) 0.091(7) -0.024(7) 0.029(7) 0.004(8)
C22 0.052(5) 0.067(7) 0.095(6) -0.036(6) 0.020(4) -0.008(5)
C23 0.130(11) 0.202(19) 0.076(8) -0.056(10) 0.048(8) -0.087(13)
C24 0.127(10) 0.222(19) 0.102(9) -0.019(10) 0.044(8) -0.087(12)
C25 0.116(9) 0.076(10) 0.069(6) 0.007(7) -0.005(6) -0.045(8)
C26 0.069(5) 0.095(9) 0.093(7) 0.083(8) 0.020(5) -0.001(7)
C27 0.061(5) 0.066(7) 0.065(5) -0.003(5) -0.026(4) 0.003(5)
C28 0.066(5) 0.020(5) 0.058(4) -0.012(4) 0.001(4) 0.001(4)
C29 0.042(5) 0.097(10) 0.073(6) 0.025(6) 0.004(4) -0.011(5)
C30 0.109(7) 0.074(8) 0.049(5) -0.025(5) 0.002(5) -0.003(7)
C31 0.124(9) 0.100(12) 0.138(10) -0.012(9) 0.055(7) 0.032(8)
C32 0.126(8) 0.059(7) 0.071(5) -0.011(5) 0.025(5) -0.003(6)
C33 0.097(7) 0.061(8) 0.068(6) 0.019(6) 0.004(6) 0.004(7)
C34 0.043(5) 0.131(12) 0.091(6) -0.017(7) -0.006(5) -0.013(6)
C35 0.096(9) 0.23(2) 0.176(13) -0.083(14) 0.015(8) -0.028(11)
C36 0.057(6) 0.081(8) 0.052(5) 0.012(5) -0.003(4) -0.012(5)
C37 0.081(7) 0.063(8) 0.088(6) -0.023(6) 0.018(6) -0.008(6)
C38 0.058(5) 0.039(6) 0.086(6) -0.004(5) -0.001(4) -0.002(4)
C39 0.045(5) 0.038(6) 0.069(5) 0.018(4) -0.013(4) -0.013(4)
C40 0.065(6) 0.066(7) 0.056(5) 0.003(4) -0.001(4) 0.010(5)
C41 0.045(5) 0.124(11) 0.085(6) 0.020(7) 0.017(5) 0.016(6)
C42 0.103(8) 0.107(11) 0.121(8) -0.058(8) 0.024(7) -0.004(7)
C43 0.088(7) 0.063(8) 0.091(6) -0.020(6) -0.001(5) 0.024(6)
C44 0.085(6) 0.017(5) 0.074(5) 0.015(4) -0.006(5) -0.006(4)
C45 0.051(5) 0.046(6) 0.055(4) 0.024(4) -0.016(4) -0.012(4)
C46 0.056(5) 0.043(6) 0.060(5) -0.003(4) -0.002(4) 0.012(4)
C47 0.057(5) 0.054(6) 0.052(4) 0.018(4) 0.005(4) 0.024(4)
C48 0.061(5) 0.066(7) 0.042(4) 0.008(4) -0.020(4) 0.012(5)
C49 0.075(6) 0.035(6) 0.063(5) 0.002(4) 0.006(4) 0.001(5)
C50 0.045(4) 0.024(5) 0.056(4) 0.001(4) -0.003(3) -0.008(4)
C51 0.066(5) 0.020(5) 0.063(4) 0.018(4) 0.000(4) 0.010(4)
C52 0.061(5) 0.050(6) 0.054(4) 0.009(4) -0.014(4) 0.003(4)
C53 0.056(5) 0.033(6) 0.068(5) -0.006(4) 0.003(4) 0.002(4)
C54 0.067(5) 0.044(6) 0.045(4) -0.015(4) -0.003(4) 0.003(4)
C55 0.073(5) 0.042(6) 0.060(5) 0.025(4) -0.031(4) -0.015(5)
C56 0.074(6) 0.026(6) 0.074(5) -0.018(4) 0.012(4) -0.009(4)
C57 0.064(5) 0.026(5) 0.069(5) 0.016(4) 0.017(4) 0.000(4)
C58 0.048(4) 0.042(6) 0.057(4) 0.000(4) 0.001(3) 0.017(4)
C59 0.059(5) 0.043(6) 0.049(4) -0.006(4) -0.014(3) -0.012(4)
C60 0.151(15) 0.130(15) 0.135(11) -0.034(11) 0.065(11) -0.037(12)
C61 0.191(14) 0.098(11) 0.078(7) 0.058(7) -0.003(8) 0.045(10)
C62 0.252(19) 0.37(3) 0.066(7) -0.022(11) 0.042(9) 0.15(2)
C63 0.093(8) 0.045(7) 0.091(7) 0.006(6) 0.024(6) 0.009(6)
C64 0.085(7) 0.037(6) 0.102(7) 0.016(6) 0.033(6) 0.010(5)
C65 0.114(9) 0.039(7) 0.084(6) -0.012(5) 0.020(6) -0.009(6)
C66 0.045(5) 0.029(5) 0.073(5) 0.013(4) 0.018(4) 0.012(4)
C67 0.107(7) 0.015(5) 0.069(5) -0.019(4) 0.010(5) 0.000(5)
C68 0.105(8) 0.053(7) 0.063(5) 0.003(5) 0.011(5) 0.014(6)
C69 0.071(7) 0.015(7) 0.060(6) 0.000 0.005(5) 0.000
C70 0.053(5) 0.050(7) 0.082(5) -0.002(5) 0.008(4) -0.010(4)
C71 0.105(7) 0.061(7) 0.049(4) -0.003(4) 0.003(4) 0.024(6)
C72 0.104(8) 0.099(10) 0.090(7) -0.032(7) -0.001(6) 0.000(7)
C73 0.049(4) 0.022(5) 0.063(4) -0.003(4) 0.012(3) -0.002(4)
C74 0.051(6) 0.035(8) 0.077(7) 0.000 0.001(6) 0.000
C75 0.039(6) 0.024(7) 0.068(7) 0.000 -0.004(5) 0.000
C76 0.058(5) 0.039(6) 0.050(4) -0.011(4) -0.002(4) 0.001(4)
C77 0.059(5) 0.047(7) 0.067(5) 0.005(5) -0.002(4) 0.004(5)
C78 0.068(5) 0.039(6) 0.068(5) -0.004(5) 0.004(4) 0.006(5)
C80 0.071(6) 0.036(6) 0.067(5) -0.004(5) 0.018(4) 0.010(5)
C81 0.088(6) 0.035(6) 0.071(5) -0.006(5) 0.013(5) 0.004(5)
C82 0.077(6) 0.050(7) 0.080(6) 0.009(5) -0.003(5) 0.023(5)
C83 0.120(9) 0.061(8) 0.090(7) 0.028(6) 0.041(6) -0.005(7)
C84 0.123(9) 0.047(7) 0.088(7) 0.039(6) 0.063(7) 0.027(7)
C85 0.135(10) 0.059(8) 0.120(9) 0.029(7) 0.065(8) -0.010(7)
C86 0.077(6) 0.034(6) 0.098(7) -0.009(5) 0.019(5) -0.008(5)
C87 0.116(9) 0.092(10) 0.139(10) 0.012(8) 0.033(8) -0.024(8)
C88 0.110(9) 0.149(13) 0.118(9) 0.067(9) -0.037(7) -0.033(8)
C94 0.207(15) 0.23(2) 0.146(11) -0.028(12) 0.071(11) -0.174(16)
C95 0.166(4) 0.189(6) 0.129(3) 0.001(4) 0.077(3) -0.018(4)
C96 0.166(4) 0.189(6) 0.129(3) 0.001(4) 0.077(3) -0.018(4)
C97 0.166(4) 0.189(6) 0.129(3) 0.001(4) 0.077(3) -0.018(4)
N1 0.101(7) 0.200(13) 0.111(6) -0.030(9) 0.013(6) 0.043(8)
C92 0.113(9) 0.32(3) 0.113(10) -0.012(12) -0.007(8) 0.065(12)
C93 0.169(13) 0.23(2) 0.147(11) -0.044(15) -0.016(10) -0.016(16)

loop_
_atom_type_symbol
_atom_type_description
_atom_type_scat_dispersion_real
_atom_type_scat_dispersion_imag
_atom_type_scat_source
C C 0.0033 0.0016 'International Tables Vol C Tables 4.2.6.8 and 6.1.1.4'
H H 0.0000 0.0000 'International Tables Vol C Tables 4.2.6.8 and 6.1.1.4'
N N 0.0061 0.0033 'International Tables Vol C Tables 4.2.6.8 and 6.1.1.4'
O O 0.0106 0.0060 'International Tables Vol C Tables 4.2.6.8 and 6.1.1.4'
Zn Zn 0.2839 1.4301 'International Tables Vol C Tables 4.2.6.8 and 6.1.1.4'

loop_
_geom_angle_atom_site_label_1
_geom_angle_atom_site_label_2
_geom_angle_atom_site_label_3
_geom_angle
_geom_angle_site_symmetry_1
_geom_angle_site_symmetry_3
O13 Zn1 O7 113.5(4) . 3_445
O13 Zn1 O5 121.8(4) . 4_545
O7 Zn1 O5 113.8(3) 3_445 4_545
O13 Zn1 O2 112.8(4) . .
O7 Zn1 O2 95.4(4) 3_445 .
O5 Zn1 O2 94.2(3) 4_545 .
O20 Zn2 O17 129.6(13) . 4_645
O20 Zn2 O19 94.3(15) . .
O17 Zn2 O19 108.9(5) 4_645 .
O20 Zn2 O10 103.0(12) . .
O17 Zn2 O10 116.6(5) 4_645 .
O19 Zn2 O10 98.1(6) . .
C1 O2 Zn1 114.8(10) . .
C4 O3 C2 119.1(10) . .
C33 O5 Zn1 119.6(7) . 4
C36 O6 C34 120.2(7) . .
C23 O7 Zn1 120.7(9) . 3_554
C25 O9 C24 120.6(11) . .
C12 O10 Zn2 127.7(11) . .
C15 O12 C13 110.7(12) . .
C60 O13 Zn1 115.8(11) . .
C63 O15 C61 110.9(9) . .
C96 O17 Zn2 123.8(9) . 4_655
C97 O18 C84 122.5(11) . .
O1 C1 O2 127.4(16) . .
O1 C1 C2 120.0(13) . .
O2 C1 C2 111.7(12) . .
O3 C2 C1 107.2(9) . .
O3 C2 C3 105.5(9) . .
C1 C2 C3 113.3(10) . .
O3 C2 H2 110.2 . .
C1 C2 H2 110.2 . .
C3 C2 H2 110.2 . .
C2 C3 H3A 109.5 . .
C2 C3 H3B 109.5 . .
H3A C3 H3B 109.5 . .
C2 C3 H3C 109.5 . .
H3A C3 H3C 109.5 . .
H3B C3 H3C 109.5 . .
O3 C4 C5 124.6(9) . .
O3 C4 C9 116.5(12) . .
C5 C4 C9 118.1(10) . .
C6 C5 C4 119.2(8) . .
C6 C5 H5 120.4 . .
C4 C5 H5 120.4 . .
C5 C6 C7 120.2(9) . .
C5 C6 C10 121.8(9) . .
C7 C6 C10 117.9(9) . .
C6 C7 C8 121.8(8) . .
C6 C7 C44 121.6(9) . .
C8 C7 C44 116.5(7) . .
C9 C8 C7 116.7(8) . .
C9 C8 C11 119.4(10) . .
C7 C8 C11 123.9(8) . .
C8 C9 C4 123.4(11) . .
C8 C9 H9 118.3 . .
C4 C9 H9 118.3 . .
C6 C10 H10A 109.5 . .
C6 C10 H10B 109.5 . .
H10A C10 H10B 109.5 . .
C6 C10 H10C 109.5 . .
H10A C10 H10C 109.5 . .
H10B C10 H10C 109.5 . .
C8 C11 H11A 109.5 . .
C8 C11 H11B 109.5 . .
H11A C11 H11B 109.5 . .
C8 C11 H11C 109.5 . .
H11A C11 H11C 109.5 . .
H11B C11 H11C 109.5 . .
O11 C12 O10 118.6(17) . .
O11 C12 C13 121.8(18) . .
O10 C12 C13 119.2(18) . .
C12 C13 O12 115.2(13) . .
C12 C13 C14 105.6(12) . .
O12 C13 C14 106.4(15) . .
C12 C13 H13 109.8 . .
O12 C13 H13 109.8 . .
C14 C13 H13 109.8 . .
C13 C14 H14A 109.5 . .
C13 C14 H14B 109.5 . .
H14A C14 H14B 109.5 . .
C13 C14 H14C 109.5 . .
H14A C14 H14C 109.5 . .
H14B C14 H14C 109.5 . .
C16 C15 C20 121.2(9) . .
C16 C15 O12 124.3(14) . .
C20 C15 O12 114.5(13) . .
C15 C16 C17 122.1(11) . .
C15 C16 H16 119.0 . .
C17 C16 H16 119.0 . .
C16 C17 C18 113.6(11) . .
C16 C17 C21 121.9(11) . .
C18 C17 C21 124.2(9) . .
C19 C18 C17 124.5(9) . .
C19 C18 C46 121.3(8) . .
C17 C18 C46 114.0(10) . .
C20 C19 C18 116.0(10) . .
C20 C19 C22 124.4(9) . .
C18 C19 C22 119.6(7) . .
C19 C20 C15 122.6(10) . .
C19 C20 H20 118.7 . .
C15 C20 H20 118.7 . .
C17 C21 H21A 109.5 . .
C17 C21 H21B 109.5 . .
H21A C21 H21B 109.5 . .
C17 C21 H21C 109.5 . .
H21A C21 H21C 109.5 . .
H21B C21 H21C 109.5 . .
C19 C22 H22A 109.5 . .
C19 C22 H22B 109.5 . .
H22A C22 H22B 109.5 . .
C19 C22 H22C 109.5 . .
H22A C22 H22C 109.5 . .
H22B C22 H22C 109.5 . .
O8 C23 O7 126.0(12) . .
O8 C23 C24 122.4(17) . .
O7 C23 C24 111.3(15) . .
O9 C24 C23 112.8(10) . .
O9 C24 C94 101.0(13) . .
C23 C24 C94 110.4(12) . .
O9 C24 H24 110.8 . .
C23 C24 H24 110.8 . .
C94 C24 H24 110.8 . .
C30 C25 C26 121.4(11) . .
C30 C25 O9 119.8(13) . .
C26 C25 O9 118.8(10) . .
C25 C26 C27 117.2(10) . .
C25 C26 H26 121.4 . .
C27 C26 H26 121.4 . .
C28 C27 C26 118.8(10) . .
C28 C27 C31 119.7(9) . .
C26 C27 C31 121.5(10) . .
C29 C28 C27 118.8(8) . .
C29 C28 C51 121.0(8) . .
C27 C28 C51 120.2(8) . .
C30 C29 C28 117.8(9) . .
C30 C29 C32 121.0(11) . .
C28 C29 C32 120.8(9) . .
C25 C30 C29 125.9(11) . .
C25 C30 H30 117.0 . .
C29 C30 H30 117.0 . .
C27 C31 H31A 109.5 . .
C27 C31 H31B 109.5 . .
H31A C31 H31B 109.5 . .
C27 C31 H31C 109.5 . .
H31A C31 H31C 109.5 . .
H31B C31 H31C 109.5 . .
C29 C32 H32A 109.5 . .
C29 C32 H32B 109.5 . .
H32A C32 H32B 109.5 . .
C29 C32 H32C 109.5 . .
H32A C32 H32C 109.5 . .
H32B C32 H32C 109.5 . .
O4 C33 O5 129.1(12) . .
O4 C33 C34 117.2(11) . .
O5 C33 C34 113.5(10) . .
O6 C34 C33 114.8(10) . .
O6 C34 C35 101.5(9) . .
C33 C34 C35 111.2(10) . .
O6 C34 H34 109.7 . .
C33 C34 H34 109.7 . .
C35 C34 H34 109.7 . .
C34 C35 H35A 109.5 . .
C34 C35 H35B 109.5 . .
H35A C35 H35B 109.5 . .
C34 C35 H35C 109.5 . .
H35A C35 H35C 109.5 . .
H35B C35 H35C 109.5 . .
C37 C36 C41 123.7(8) . .
C37 C36 O6 118.2(9) . .
C41 C36 O6 118.1(9) . .
C36 C37 C38 120.8(9) . .
C36 C37 H37 119.6 . .
C38 C37 H37 119.6 . .
C37 C38 C39 118.2(8) . .
C37 C38 C42 119.4(9) . .
C39 C38 C42 122.2(8) . .
C40 C39 C38 120.1(7) . .
C40 C39 C53 121.8(8) . .
C38 C39 C53 117.8(8) . .
C39 C40 C41 119.1(8) . .
C39 C40 C43 120.0(7) . .
C41 C40 C43 120.9(8) . .
C36 C41 C40 117.8(8) . .
C36 C41 H41 121.1 . .
C40 C41 H41 121.1 . .
C38 C42 H42A 109.5 . .
C38 C42 H42B 109.5 . .
H42A C42 H42B 109.5 . .
C38 C42 H42C 109.5 . .
H42A C42 H42C 109.5 . .
H42B C42 H42C 109.5 . .
C40 C43 H43A 109.5 . .
C40 C43 H43B 109.5 . .
H43A C43 H43B 109.5 . .
C40 C43 H43C 109.5 . .
H43A C43 H43C 109.5 . .
H43B C43 H43C 109.5 . .
C45 C44 C57 120.7(7) . .
C45 C44 C7 119.6(7) . .
C57 C44 C7 118.9(7) . .
C44 C45 C46 119.9(7) . .
C44 C45 H45 120.1 . .
C46 C45 H45 120.1 . .
C45 C46 C47 123.8(7) . .
C45 C46 C18 118.8(7) . .
C47 C46 C18 117.4(8) . .
C48 C47 C46 125.1(7) . .
C48 C47 C58 121.7(6) . .
C46 C47 C58 112.8(8) . .
C49 C48 C47 122.7(7) . .
C49 C48 H48 118.6 . .
C47 C48 H48 118.6 . .
C48 C49 C50 120.6(8) . .
C48 C49 H49 119.7 . .
C50 C49 H49 119.7 . .
C59 C50 C51 118.9(6) . .
C59 C50 C49 119.3(6) . .
C51 C50 C49 121.8(7) . .
C52 C51 C28 122.6(7) . .
C52 C51 C50 117.3(7) . .
C28 C51 C50 120.1(7) . .
C51 C52 C53 124.6(7) . .
C51 C52 H52 117.7 . .
C53 C52 H52 117.7 . .
C54 C53 C52 117.8(7) . .
C54 C53 C39 124.5(7) . .
C52 C53 C39 117.7(7) . .
C53 C54 C55 122.1(7) . .
C53 C54 C59 119.7(8) . .
C55 C54 C59 118.2(7) . .
C56 C55 C54 123.2(7) . .
C56 C55 H55 118.4 . .
C54 C55 H55 118.4 . .
C55 C56 C57 120.3(8) . .
C55 C56 H56 119.8 . .
C57 C56 H56 119.8 . .
C58 C57 C44 118.1(7) . .
C58 C57 C56 120.1(7) . .
C44 C57 C56 121.8(7) . .
C57 C58 C47 124.7(7) . .
C57 C58 C59 120.6(7) . .
C47 C58 C59 114.6(7) . .
C50 C59 C54 121.6(7) . .
C50 C59 C58 120.7(6) . .
C54 C59 C58 117.6(7) . .
O14 C60 O13 124.1(18) . .
O14 C60 C61 120.6(16) . .
O13 C60 C61 114.3(14) . .
O15 C61 C62 105.7(11) . .
O15 C61 C60 110.5(10) . .
C62 C61 C60 105.3(12) . .
O15 C61 H61 111.7 . .
C62 C61 H61 111.7 . .
C60 C61 H61 111.7 . .
C61 C62 H62A 109.5 . .
C61 C62 H62B 109.5 . .
H62A C62 H62B 109.5 . .
C61 C62 H62C 109.5 . .
H62A C62 H62C 109.5 . .
H62B C62 H62C 109.5 . .
C64 C63 O15 124.8(9) . .
C64 C63 C68 122.0(9) . .
O15 C63 C68 113.2(10) . .
C63 C64 C65 117.4(9) . .
C63 C64 H64 121.3 . .
C65 C64 H64 121.3 . .
C66 C65 C64 120.2(9) . .
C66 C65 C72 122.1(8) . .
C64 C65 C72 117.6(10) . .
C65 C66 C67 119.7(8) . .
C65 C66 C70 120.5(8) . .
C67 C66 C70 119.8(7) . .
C68 C67 C66 119.1(9) . .
C68 C67 C71 122.1(8) . .
C66 C67 C71 118.8(7) . .
C67 C68 C63 121.3(10) . .
C67 C68 H68 119.3 . .
C63 C68 H68 119.3 . .
C70 C69 C70 120.4(11) . 2_556
C70 C69 H69 119.8 . .
C70 C69 H69 119.8 2_556 .
C69 C70 C73 120.6(8) . .
C69 C70 C66 118.7(8) . .
C73 C70 C66 120.7(7) . .
C67 C71 H71A 109.5 . .
C67 C71 H71B 109.5 . .
H71A C71 H71B 109.5 . .
C67 C71 H71C 109.5 . .
H71A C71 H71C 109.5 . .
H71B C71 H71C 109.5 . .
C65 C72 H72A 109.5 . .
C65 C72 H72B 109.5 . .
H72A C72 H72B 109.5 . .
C65 C72 H72C 109.5 . .
H72A C72 H72C 109.5 . .
H72B C72 H72C 109.5 . .
C74 C73 C78 123.3(8) . .
C74 C73 C70 116.3(8) . .
C78 C73 C70 120.2(7) . .
C73 C74 C73 125.6(11) . 2_556
C73 C74 C75 117.2(6) . .
C73 C74 C75 117.2(6) 2_556 .
C74 C75 C76 121.4(5) . .
C74 C75 C76 121.4(5) . 2_556
C76 C75 C76 117.3(10) . 2_556
C80 C76 C77 126.1(8) . .
C80 C76 C75 120.2(8) . .
C77 C76 C75 113.8(8) . .
C78 C77 C76 126.3(8) . .
C78 C77 H77 116.9 . .
C76 C77 H77 116.9 . .
C77 C78 C73 118.0(8) . .
C77 C78 H78 121.0 . .
C73 C78 H78 121.0 . .
C80 C79 C80 128.4(15) 2_556 .
C80 C79 H79 115.8 2_556 .
C80 C79 H79 115.8 . .
C79 C80 C76 117.0(10) . .
C79 C80 C81 125.7(10) . .
C76 C80 C81 117.2(8) . .
C82 C81 C86 114.4(9) . .
C82 C81 C80 122.5(9) . .
C86 C81 C80 122.6(8) . .
C81 C82 C83 124.8(9) . .
C81 C82 C88 115.9(8) . .
C83 C82 C88 118.9(9) . .
C84 C83 C82 118.0(10) . .
C84 C83 H83 121.0 . .
C82 C83 H83 121.0 . .
C83 C84 O18 119.8(12) . .
C83 C84 C85 120.4(9) . .
O18 C84 C85 119.4(11) . .
C86 C85 C84 122.2(10) . .
C86 C85 H85 118.9 . .
C84 C85 H85 118.9 . .
C85 C86 C81 118.9(10) . .
C85 C86 C87 125.7(10) . .
C81 C86 C87 115.2(8) . .
C86 C87 H87A 109.5 . .
C86 C87 H87B 109.5 . .
H87A C87 H87B 109.5 . .
C86 C87 H87C 109.5 . .
H87A C87 H87C 109.5 . .
H87B C87 H87C 109.5 . .
C82 C88 H88A 109.5 . .
C82 C88 H88B 109.5 . .
H88A C88 H88B 109.5 . .
C82 C88 H88C 109.5 . .
H88A C88 H88C 109.5 . .
H88B C88 H88C 109.5 . .
C24 C94 H94A 109.5 . .
C24 C94 H94B 109.5 . .
H94A C94 H94B 109.5 . .
C24 C94 H94C 109.5 . .
H94A C94 H94C 109.5 . .
H94B C94 H94C 109.5 . .
C97 C95 H95A 109.5 . .
C97 C95 H95B 109.5 . .
H95A C95 H95B 109.5 . .
C97 C95 H95C 109.5 . .
H95A C95 H95C 109.5 . .
H95B C95 H95C 109.5 . .
O16 C96 C97 123.7(19) . .
O16 C96 O17 98.0(16) . .
C97 C96 O17 134.4(19) . .
C96 C97 O18 115.3(18) . .
C96 C97 C95 101.7(12) . .
O18 C97 C95 111.0(13) . .
C96 C97 H97 109.5 . .
O18 C97 H97 109.5 . .
C95 C97 H97 109.5 . .
C92 N1 C93 102.3(9) . .
C92 N1 H1A 111.2 . .
C93 N1 H1A 110.8 . .
C92 N1 H1B 112.2 . .
C93 N1 H1B 111.0 . .
H1A N1 H1B 109.1 . .
N1 C92 H92A 109.5 . .
N1 C92 H92B 109.5 . .
H92A C92 H92B 109.5 . .
N1 C92 H92C 109.5 . .
H92A C92 H92C 109.5 . .
H92B C92 H92C 109.5 . .
N1 C93 H93A 109.5 . .
N1 C93 H93B 109.5 . .
H93A C93 H93B 109.5 . .
N1 C93 H93C 109.5 . .
H93A C93 H93C 109.5 . .
H93B C93 H93C 109.5 . .

loop_
_geom_bond_atom_site_label_1
_geom_bond_atom_site_label_2
_geom_bond_distance
_geom_bond_site_symmetry_2
Zn1 O13 1.900(8) .
Zn1 O7 1.976(9) 3_445
Zn1 O5 2.031(10) 4_545
Zn1 O2 2.086(8) .
Zn2 O20 1.39(2) .
Zn2 O17 1.714(9) 4_645
Zn2 O19 1.899(9) .
Zn2 O10 1.921(13) .
O1 C1 1.159(12) .
O2 C1 1.186(13) .
O3 C4 1.333(12) .
O3 C2 1.426(12) .
O4 C33 1.211(12) .
O5 C33 1.279(12) .
O5 Zn1 2.031(10) 4
O6 C36 1.392(10) .
O6 C34 1.413(10) .
O7 C23 1.267(18) .
O7 Zn1 1.976(9) 3_554
O8 C23 1.203(17) .
O9 C25 1.435(13) .
O9 C24 1.457(14) .
O10 C12 1.398(19) .
O11 C12 1.178(17) .
O12 C15 1.409(11) .
O12 C13 1.469(17) .
O13 C60 1.284(17) .
O14 C60 1.274(16) .
O15 C63 1.383(11) .
O15 C61 1.517(14) .
O16 C96 1.36(2) .
O17 C96 1.46(2) .
O17 Zn2 1.714(9) 4_655
O18 C97 1.383(18) .
O18 C84 1.386(12) .
C1 C2 1.536(17) .
C2 C3 1.561(17) .
C2 H2 0.9800 .
C3 H3A 0.9600 .
C3 H3B 0.9600 .
C3 H3C 0.9600 .
C4 C5 1.407(15) .
C4 C9 1.417(13) .
C5 C6 1.358(13) .
C5 H5 0.9300 .
C6 C7 1.401(11) .
C6 C10 1.528(15) .
C7 C8 1.405(12) .
C7 C44 1.586(12) .
C8 C9 1.333(12) .
C8 C11 1.496(12) .
C9 H9 0.9300 .
C10 H10A 0.9600 .
C10 H10B 0.9600 .
C10 H10C 0.9600 .
C11 H11A 0.9600 .
C11 H11B 0.9600 .
C11 H11C 0.9600 .
C12 C13 1.46(2) .
C13 C14 1.517(19) .
C13 H13 0.9800 .
C14 H14A 0.9600 .
C14 H14B 0.9600 .
C14 H14C 0.9600 .
C15 C16 1.349(17) .
C15 C20 1.366(17) .
C16 C17 1.409(16) .
C16 H16 0.9300 .
C17 C18 1.449(13) .
C17 C21 1.535(15) .
C18 C19 1.385(14) .
C18 C46 1.554(12) .
C19 C20 1.366(11) .
C19 C22 1.449(12) .
C20 H20 0.9300 .
C21 H21A 0.9600 .
C21 H21B 0.9600 .
C21 H21C 0.9600 .
C22 H22A 0.9600 .
C22 H22B 0.9600 .
C22 H22C 0.9600 .
C23 C24 1.544(16) .
C24 C94 1.58(2) .
C24 H24 0.9800 .
C25 C30 1.304(14) .
C25 C26 1.308(16) .
C26 C27 1.476(13) .
C26 H26 0.9300 .
C27 C28 1.400(11) .
C27 C31 1.567(15) .
C28 C29 1.371(12) .
C28 C51 1.433(11) .
C29 C30 1.337(13) .
C29 C32 1.531(12) .
C30 H30 0.9300 .
C31 H31A 0.9600 .
C31 H31B 0.9600 .
C31 H31C 0.9600 .
C32 H32A 0.9600 .
C32 H32B 0.9600 .
C32 H32C 0.9600 .
C33 C34 1.488(15) .
C34 C35 1.530(16) .
C34 H34 0.9800 .
C35 H35A 0.9600 .
C35 H35B 0.9600 .
C35 H35C 0.9600 .
C36 C37 1.289(12) .
C36 C41 1.377(13) .
C37 C38 1.369(12) .
C37 H37 0.9300 .
C38 C39 1.398(11) .
C38 C42 1.528(12) .
C39 C40 1.379(11) .
C39 C53 1.497(10) .
C40 C41 1.383(12) .
C40 C43 1.603(12) .
C41 H41 0.9300 .
C42 H42A 0.9600 .
C42 H42B 0.9600 .
C42 H42C 0.9600 .
C43 H43A 0.9600 .
C43 H43B 0.9600 .
C43 H43C 0.9600 .
C44 C45 1.359(10) .
C44 C57 1.412(10) .
C45 C46 1.365(11) .
C45 H45 0.9300 .
C46 C47 1.404(10) .
C47 C48 1.394(12) .
C47 C58 1.450(10) .
C48 C49 1.321(10) .
C48 H48 0.9300 .
C49 C50 1.460(10) .
C49 H49 0.9300 .
C50 C59 1.395(10) .
C50 C51 1.443(9) .
C51 C52 1.370(10) .
C52 C53 1.437(11) .
C52 H52 0.9300 .
C53 C54 1.359(10) .
C54 C55 1.401(11) .
C54 C59 1.447(10) .
C55 C56 1.347(10) .
C55 H55 0.9300 .
C56 C57 1.456(11) .
C56 H56 0.9300 .
C57 C58 1.331(11) .
C58 C59 1.498(10) .
C60 C61 1.58(2) .
C61 C62 1.559(16) .
C61 H61 0.9800 .
C62 H62A 0.9600 .
C62 H62B 0.9600 .
C62 H62C 0.9600 .
C63 C64 1.368(13) .
C63 C68 1.398(13) .
C64 C65 1.434(13) .
C64 H64 0.9300 .
C65 C66 1.390(12) .
C65 C72 1.575(13) .
C66 C67 1.431(11) .
C66 C70 1.505(11) .
C67 C68 1.335(12) .
C67 C71 1.500(12) .
C68 H68 0.9300 .
C69 C70 1.390(10) .
C69 C70 1.390(10) 2_556
C69 H69 0.9300 .
C70 C73 1.458(11) .
C71 H71A 0.9600 .
C71 H71B 0.9600 .
C71 H71C 0.9600 .
C72 H72A 0.9600 .
C72 H72B 0.9600 .
C72 H72C 0.9600 .
C73 C74 1.380(9) .
C73 C78 1.410(11) .
C74 C73 1.380(9) 2_556
C74 C75 1.431(15) .
C75 C76 1.451(10) .
C75 C76 1.451(10) 2_556
C76 C80 1.395(10) .
C76 C77 1.442(11) .
C77 C78 1.301(11) .
C77 H77 0.9300 .
C78 H78 0.9300 .
C79 C80 1.343(10) 2_556
C79 C80 1.344(10) .
C79 H79 0.9300 .
C80 C81 1.458(12) .
C81 C82 1.383(12) .
C81 C86 1.451(12) .
C82 C83 1.397(12) .
C82 C88 1.529(14) .
C83 C84 1.316(14) .
C83 H83 0.9300 .
C84 C85 1.403(15) .
C85 C86 1.365(13) .
C85 H85 0.9300 .
C86 C87 1.585(15) .
C87 H87A 0.9600 .
C87 H87B 0.9600 .
C87 H87C 0.9600 .
C88 H88A 0.9600 .
C88 H88B 0.9600 .
C88 H88C 0.9600 .
C94 H94A 0.9600 .
C94 H94B 0.9600 .
C94 H94C 0.9600 .
C95 C97 1.487(18) .
C95 H95A 0.9600 .
C95 H95B 0.9600 .
C95 H95C 0.9600 .
C96 C97 1.37(2) .
C97 H97 0.9800 .
N1 C92 1.459(15) .
N1 C93 1.529(16) .
N1 H1A 0.8900 .
N1 H1B 0.8899 .
C92 H92A 0.9600 .
C92 H92B 0.9600 .
C92 H92C 0.9600 .
C93 H93A 0.9600 .
C93 H93B 0.9600 .
C93 H93C 0.9600 .

loop_
_geom_torsion_atom_site_label_1
_geom_torsion_atom_site_label_2
_geom_torsion_atom_site_label_3
_geom_torsion_atom_site_label_4
_geom_torsion
_geom_torsion_site_symmetry_1
_geom_torsion_site_symmetry_4
Zn1 O2 C1 O1 2(2) . .
Zn1 O2 C1 C2 -167.0(7) . .
C4 O3 C2 C1 87.4(11) . .
C4 O3 C2 C3 -151.6(9) . .
O1 C1 C2 O3 39.6(17) . .
O2 C1 C2 O3 -150.3(11) . .
O1 C1 C2 C3 -76.3(16) . .
O2 C1 C2 C3 93.7(15) . .
C2 O3 C4 C5 -26.5(13) . .
C2 O3 C4 C9 163.4(8) . .
O3 C4 C5 C6 -176.6(8) . .
C9 C4 C5 C6 -6.7(13) . .
C4 C5 C6 C7 2.3(13) . .
C4 C5 C6 C10 -174.0(9) . .
C5 C6 C7 C8 0.1(12) . .
C10 C6 C7 C8 176.6(8) . .
C5 C6 C7 C44 -178.0(8) . .
C10 C6 C7 C44 -1.6(12) . .
C6 C7 C8 C9 2.2(12) . .
C44 C7 C8 C9 -179.6(8) . .
C6 C7 C8 C11 -179.7(8) . .
C44 C7 C8 C11 -1.5(12) . .
C7 C8 C9 C4 -7.1(14) . .
C11 C8 C9 C4 174.7(8) . .
O3 C4 C9 C8 -179.8(9) . .
C5 C4 C9 C8 9.5(14) . .
Zn2 O10 C12 O11 -2(2) . .
Zn2 O10 C12 C13 170.8(10) . .
O11 C12 C13 O12 24(2) . .
O10 C12 C13 O12 -148.4(15) . .
O11 C12 C13 C14 -93(2) . .
O10 C12 C13 C14 94.5(18) . .
C15 O12 C13 C12 70.0(16) . .
C15 O12 C13 C14 -173.4(10) . .
C13 O12 C15 C16 1.2(14) . .
C13 O12 C15 C20 -175.8(9) . .
C20 C15 C16 C17 -2.0(16) . .
O12 C15 C16 C17 -178.8(8) . .
C15 C16 C17 C18 2.6(13) . .
C15 C16 C17 C21 176.3(10) . .
C16 C17 C18 C19 -1.3(12) . .
C21 C17 C18 C19 -174.9(9) . .
C16 C17 C18 C46 172.8(7) . .
C21 C17 C18 C46 -0.7(12) . .
C17 C18 C19 C20 -0.5(12) . .
C46 C18 C19 C20 -174.3(7) . .
C17 C18 C19 C22 -179.8(8) . .
C46 C18 C19 C22 6.4(12) . .
C18 C19 C20 C15 1.3(13) . .
C22 C19 C20 C15 -179.5(9) . .
C16 C15 C20 C19 0.0(15) . .
O12 C15 C20 C19 177.0(8) . .
Zn1 O7 C23 O8 0(2) 3_554 .
Zn1 O7 C23 C24 -174.4(9) 3_554 .
C25 O9 C24 C23 65.8(18) . .
C25 O9 C24 C94 -176.4(10) . .
O8 C23 C24 O9 31(2) . .
O7 C23 C24 O9 -154.2(13) . .
O8 C23 C24 C94 -80.8(17) . .
O7 C23 C24 C94 93.7(18) . .
C24 O9 C25 C30 172.7(10) . .
C24 O9 C25 C26 -7.6(16) . .
C30 C25 C26 C27 2.2(16) . .
O9 C25 C26 C27 -177.6(8) . .
C25 C26 C27 C28 -1.2(12) . .
C25 C26 C27 C31 -179.9(10) . .
C26 C27 C28 C29 1.4(11) . .
C31 C27 C28 C29 -179.9(8) . .
C26 C27 C28 C51 179.6(7) . .
C31 C27 C28 C51 -1.7(11) . .
C27 C28 C29 C30 -2.4(12) . .
C51 C28 C29 C30 179.4(7) . .
C27 C28 C29 C32 -174.9(7) . .
C51 C28 C29 C32 6.9(13) . .
C26 C25 C30 C29 -3.6(18) . .
O9 C25 C30 C29 176.2(9) . .
C28 C29 C30 C25 3.6(15) . .
C32 C29 C30 C25 176.1(10) . .
Zn1 O5 C33 O4 -1.2(15) 4 .
Zn1 O5 C33 C34 173.2(6) 4 .
C36 O6 C34 C33 78.8(11) . .
C36 O6 C34 C35 -161.1(10) . .
O4 C33 C34 O6 14.7(13) . .
O5 C33 C34 O6 -160.4(8) . .
O4 C33 C34 C35 -99.8(11) . .
O5 C33 C34 C35 85.1(11) . .
C34 O6 C36 C37 170.2(10) . .
C34 O6 C36 C41 -9.0(13) . .
C41 C36 C37 C38 1.3(16) . .
O6 C36 C37 C38 -177.9(9) . .
C36 C37 C38 C39 -5.1(15) . .
C36 C37 C38 C42 179.4(10) . .
C37 C38 C39 C40 5.3(13) . .
C42 C38 C39 C40 -179.3(9) . .
C37 C38 C39 C53 -179.4(8) . .
C42 C38 C39 C53 -4.1(12) . .
C38 C39 C40 C41 -1.8(13) . .
C53 C39 C40 C41 -176.9(8) . .
C38 C39 C40 C43 178.0(8) . .
C53 C39 C40 C43 2.9(12) . .
C37 C36 C41 C40 2.4(15) . .
O6 C36 C41 C40 -178.4(9) . .
C39 C40 C41 C36 -2.0(14) . .
C43 C40 C41 C36 178.2(9) . .
C6 C7 C44 C45 86.2(10) . .
C8 C7 C44 C45 -92.0(9) . .
C6 C7 C44 C57 -104.1(9) . .
C8 C7 C44 C57 77.7(10) . .
C57 C44 C45 C46 -0.5(13) . .
C7 C44 C45 C46 169.0(8) . .
C44 C45 C46 C47 0.9(13) . .
C44 C45 C46 C18 -179.0(8) . .
C19 C18 C46 C45 -105.2(10) . .
C17 C18 C46 C45 80.5(9) . .
C19 C18 C46 C47 74.9(10) . .
C17 C18 C46 C47 -99.5(9) . .
C45 C46 C47 C48 -174.2(8) . .
C18 C46 C47 C48 5.8(12) . .
C45 C46 C47 C58 -1.7(11) . .
C18 C46 C47 C58 178.2(7) . .
C46 C47 C48 C49 177.9(8) . .
C58 C47 C48 C49 6.0(13) . .
C47 C48 C49 C50 -3.5(12) . .
C48 C49 C50 C59 2.2(11) . .
C48 C49 C50 C51 -176.7(7) . .
C29 C28 C51 C52 84.7(11) . .
C27 C28 C51 C52 -93.5(10) . .
C29 C28 C51 C50 -92.4(10) . .
C27 C28 C51 C50 89.4(9) . .
C59 C50 C51 C52 1.1(11) . .
C49 C50 C51 C52 -180.0(7) . .
C59 C50 C51 C28 178.4(7) . .
C49 C50 C51 C28 -2.7(11) . .
C28 C51 C52 C53 179.4(8) . .
C50 C51 C52 C53 -3.4(12) . .
C51 C52 C53 C54 3.9(12) . .
C51 C52 C53 C39 -176.2(8) . .
C40 C39 C53 C54 81.7(11) . .
C38 C39 C53 C54 -93.5(9) . .
C40 C39 C53 C52 -98.2(9) . .
C38 C39 C53 C52 86.7(9) . .
C52 C53 C54 C55 -179.2(8) . .
C39 C53 C54 C55 0.9(12) . .
C52 C53 C54 C59 -2.0(11) . .
C39 C53 C54 C59 178.1(8) . .
C53 C54 C55 C56 176.1(8) . .
C59 C54 C55 C56 -1.1(12) . .
C54 C55 C56 C57 -0.9(13) . .
C45 C44 C57 C58 1.0(12) . .
C7 C44 C57 C58 -168.6(8) . .
C45 C44 C57 C56 -178.2(8) . .
C7 C44 C57 C56 12.2(12) . .
C55 C56 C57 C58 2.0(12) . .
C55 C56 C57 C44 -178.8(8) . .
C44 C57 C58 C47 -2.1(12) . .
C56 C57 C58 C47 177.2(7) . .
C44 C57 C58 C59 179.7(7) . .
C56 C57 C58 C59 -1.0(11) . .
C48 C47 C58 C57 175.1(8) . .
C46 C47 C58 C57 2.4(11) . .
C48 C47 C58 C59 -6.6(11) . .
C46 C47 C58 C59 -179.3(6) . .
C51 C50 C59 C54 0.5(11) . .
C49 C50 C59 C54 -178.4(7) . .
C51 C50 C59 C58 175.7(6) . .
C49 C50 C59 C58 -3.3(11) . .
C53 C54 C59 C50 0.0(12) . .
C55 C54 C59 C50 177.3(8) . .
C53 C54 C59 C58 -175.3(7) . .
C55 C54 C59 C58 2.0(10) . .
C57 C58 C59 C50 -176.3(8) . .
C47 C58 C59 C50 5.3(10) . .
C57 C58 C59 C54 -0.9(10) . .
C47 C58 C59 C54 -179.3(7) . .
Zn1 O13 C60 O14 7.7(18) . .
Zn1 O13 C60 C61 176.6(8) . .
C63 O15 C61 C62 -164.8(11) . .
C63 O15 C61 C60 81.8(12) . .
O14 C60 C61 O15 10.0(18) . .
O13 C60 C61 O15 -159.3(10) . .
O14 C60 C61 C62 -103.6(16) . .
O13 C60 C61 C62 87.1(15) . .
C61 O15 C63 C64 -12.7(13) . .
C61 O15 C63 C68 170.1(8) . .
O15 C63 C64 C65 179.8(9) . .
C68 C63 C64 C65 -3.2(14) . .
C63 C64 C65 C66 -1.2(14) . .
C63 C64 C65 C72 -177.2(9) . .
C64 C65 C66 C67 2.0(13) . .
C72 C65 C66 C67 177.9(9) . .
C64 C65 C66 C70 -179.6(8) . .
C72 C65 C66 C70 -3.7(14) . .
C65 C66 C67 C68 1.7(13) . .
C70 C66 C67 C68 -176.8(8) . .
C65 C66 C67 C71 -178.8(8) . .
C70 C66 C67 C71 2.8(12) . .
C66 C67 C68 C63 -6.1(14) . .
C71 C67 C68 C63 174.3(9) . .
C64 C63 C68 C67 7.1(15) . .
O15 C63 C68 C67 -175.6(8) . .
C70 C69 C70 C73 0.5(5) 2_556 .
C70 C69 C70 C66 178.6(8) 2_556 .
C65 C66 C70 C69 -95.4(9) . .
C67 C66 C70 C69 83.0(9) . .
C65 C66 C70 C73 82.7(10) . .
C67 C66 C70 C73 -98.8(9) . .
C69 C70 C73 C74 -0.9(10) . .
C66 C70 C73 C74 -179.0(6) . .
C69 C70 C73 C78 -176.0(6) . .
C66 C70 C73 C78 5.8(11) . .
C78 C73 C74 C73 175.4(8) . 2_556
C70 C73 C74 C73 0.4(5) . 2_556
C78 C73 C74 C75 -4.6(8) . .
C70 C73 C74 C75 -179.6(5) . .
C73 C74 C75 C76 3.1(5) . .
C73 C74 C75 C76 -176.9(5) 2_556 .
C73 C74 C75 C76 -176.9(5) . 2_556
C73 C74 C75 C76 3.1(5) 2_556 2_556
C74 C75 C76 C80 179.5(6) . .
C76 C75 C76 C80 -0.5(6) 2_556 .
C74 C75 C76 C77 -0.9(7) . .
C76 C75 C76 C77 179.1(7) 2_556 .
C80 C76 C77 C78 179.4(9) . .
C75 C76 C77 C78 -0.1(11) . .
C76 C77 C78 C73 -1.2(13) . .
C74 C73 C78 C77 3.7(11) . .
C70 C73 C78 C77 178.5(7) . .
C80 C79 C80 C76 -0.5(6) 2_556 .
C80 C79 C80 C81 176.0(10) 2_556 .
C77 C76 C80 C79 -178.7(6) . .
C75 C76 C80 C79 0.9(12) . .
C77 C76 C80 C81 4.6(14) . .
C75 C76 C80 C81 -175.9(6) . .
C79 C80 C81 C82 -96.0(11) . .
C76 C80 C81 C82 80.5(12) . .
C79 C80 C81 C86 74.8(12) . .
C76 C80 C81 C86 -108.7(10) . .
C86 C81 C82 C83 13.1(14) . .
C80 C81 C82 C83 -175.5(9) . .
C86 C81 C82 C88 -174.8(9) . .
C80 C81 C82 C88 -3.4(14) . .
C81 C82 C83 C84 -12.9(16) . .
C88 C82 C83 C84 175.3(11) . .
C82 C83 C84 O18 -179.5(10) . .
C82 C83 C84 C85 7.2(16) . .
C97 O18 C84 C83 168.3(13) . .
C97 O18 C84 C85 -18.3(18) . .
C83 C84 C85 C86 -3.3(17) . .
O18 C84 C85 C86 -176.7(10) . .
C84 C85 C86 C81 4.0(16) . .
C84 C85 C86 C87 178.2(11) . .
C82 C81 C86 C85 -8.3(13) . .
C80 C81 C86 C85 -179.8(9) . .
C82 C81 C86 C87 176.9(9) . .
C80 C81 C86 C87 5.4(13) . .
Zn2 O17 C96 O16 97.3(13) 4_655 .
Zn2 O17 C96 C97 -105.4(18) 4_655 .
O16 C96 C97 O18 17(2) . .
O17 C96 C97 O18 -135.5(18) . .
O16 C96 C97 C95 -103.0(17) . .
O17 C96 C97 C95 104.4(19) . .
C84 O18 C97 C96 78.0(17) . .
C84 O18 C97 C95 -167.1(12) . .
